data_2020604
loop_
_publ_author_name
'Semeniuc, Radu F.'
'Reger, Daniel L.'
'Smith, Mark D.'

_publ_section_title
;
 Silver(I) and rhenium(I) metal complexes of a
 2,2'-bipyridine-functionalized third-generation tris(pyrazolyl)methane
 ligand
;
_journal_coeditor_code YP3124
_journal_issue 11
_journal_name_full 'Acta Crystallographica Section C'
_journal_page_first 826
_journal_page_last 831
_journal_paper_doi 10.1107/S2053229616012171
_journal_volume 72
_journal_year 2016
_chemical_formula_iupac '[Ag (C22 H20 N8 O)] B F4, 0.5C4 H10 O'
_chemical_formula_moiety 'C22 H20 Ag N8 O +, B F4 -, 0.5(C4 H10 O)'
_chemical_formula_sum 'C24 H25 Ag B F4 N8 O1.5'
_chemical_formula_weight 644.20
_chemical_name_systematic
;<i>catena</i>-Poly[[silver(I)-(\m-5-{[tris(pyrazol-1-yl)methoxy]methyl-\k^2^<i>N</i>,<i>N</i>'}-2,2'-bipyridine-\k^2^<i>N</i>,<i>N</i>')] diethyl
ether hemisolvate]
;
_space_group_crystal_system monoclinic
_space_group_IT_number 15
_space_group_name_Hall '-C 2yc'
_space_group_name_H-M_alt 'C 1 2/c 1'
_symmetry_space_group_name_Hall '-C 2yc'
_symmetry_space_group_name_H-M 'C 1 2/c 1'
_atom_sites_solution_hydrogens geom
_atom_sites_solution_primary direct
_audit_creation_method
;
Olex2 1.2
(compiled 2016.02.19 svn.r3266 for OlexSys, GUI svn.r5155)
;
_cell_angle_alpha 90
_cell_angle_beta 93.4930(10)
_cell_angle_gamma 90
_cell_formula_units_Z 8
_cell_length_a 20.4544(6)
_cell_length_b 11.9881(4)
_cell_length_c 21.4952(7)
_cell_measurement_reflns_used 7479
_cell_measurement_temperature 150(2)
_cell_measurement_theta_max 25.45
_cell_measurement_theta_min 2.21
_cell_volume 5261.0(3)
_computing_cell_refinement
;
SAINT-Plus (Bruker, 1998)
;
_computing_data_collection
;
SMART-NT (Bruker, 2000)
;
_computing_data_reduction
;
SAINT-Plus (Bruker, 1998)
;
_computing_molecular_graphics various
_computing_publication_material
;
OLEX2 (Dolomanov <i>et al.</i>,  2009)
;
_computing_structure_refinement
;
SHELXL214 (Sheldrick, 2015b)
;
_computing_structure_solution
;
SHELXT (Sheldrick, 2015a)
;
_diffrn_ambient_temperature 150(2)
_diffrn_detector_area_resol_mean 10.2
_diffrn_measured_fraction_theta_full 1.000
_diffrn_measured_fraction_theta_max 1.000
_diffrn_measurement_device 'three-circle diffractometer'
_diffrn_measurement_device_type 'Bruker SMART APEX CCD'
_diffrn_measurement_method 'omega scans'
_diffrn_radiation_monochromator graphite
_diffrn_radiation_source 'fine-focus sealed tube'
_diffrn_radiation_type MoK\a
_diffrn_radiation_wavelength 0.71073
_diffrn_reflns_av_R_equivalents 0.0422
_diffrn_reflns_limit_h_max 25
_diffrn_reflns_limit_h_min -25
_diffrn_reflns_limit_k_max 14
_diffrn_reflns_limit_k_min -14
_diffrn_reflns_limit_l_max 26
_diffrn_reflns_limit_l_min -26
_diffrn_reflns_number 29051
_diffrn_reflns_theta_full 26.389
_diffrn_reflns_theta_max 26.389
_diffrn_reflns_theta_min 1.898
_diffrn_standards_number 0
_exptl_absorpt_coefficient_mu 0.832
_exptl_absorpt_correction_T_max 0.8620
_exptl_absorpt_correction_T_min 0.8093
_exptl_absorpt_correction_type multi-scan
_exptl_absorpt_process_details
;
(SADABS; Bruker, 2014)
;
_exptl_crystal_colour colourless
_exptl_crystal_density_diffrn 1.627
_exptl_crystal_description plate
_exptl_crystal_F_000 2600
_exptl_crystal_size_max 0.22
_exptl_crystal_size_mid 0.2
_exptl_crystal_size_min 0.08
_refine_diff_density_max 1.476
_refine_diff_density_min -0.419
_refine_ls_extinction_method none
_refine_ls_goodness_of_fit_ref 1.043
_refine_ls_hydrogen_treatment constr
_refine_ls_matrix_type full
_refine_ls_number_parameters 368
_refine_ls_number_reflns 5386
_refine_ls_number_restraints 17
_refine_ls_restrained_S_all 1.046
_refine_ls_R_factor_all 0.0596
_refine_ls_R_factor_gt 0.0480
_refine_ls_shift/su_max 0.002
_refine_ls_shift/su_mean 0.000
_refine_ls_structure_factor_coef Fsqd
_refine_ls_weighting_details 'w=1/[\s^2^(Fo^2^)+(0.0743P)^2^+8.8517P] where P=(Fo^2^+2Fc^2^)/3'
_refine_ls_weighting_scheme calc
_refine_ls_wR_factor_gt 0.1209
_refine_ls_wR_factor_ref 0.1296
_reflns_number_gt 4393
_reflns_number_total 5386
_reflns_threshold_expression 'I > 2\s(I)'
_cod_data_source_file yp3124sup1.cif
_cod_data_source_block ag
_cod_depositor_comments 'Adding full bibliography for 2020604--2020605.cif.'
_cod_original_formula_sum 'C24 H25 Ag B F4 N8 O1.50'
_cod_database_code 2020604
_cod_database_fobs_code 2020604
_shelx_space_group_comment
;
The symmetry employed for this shelxl refinement is uniquely defined
by the following loop, which should always be used as a source of
symmetry information in preference to the above space-group names.
They are only intended as comments.
;
_shelx_estimated_absorpt_t_min 0.838
_shelx_estimated_absorpt_t_max 0.936

loop_
_space_group_symop_operation_xyz
'x, y, z'
'-x, y, -z+1/2'
'x+1/2, y+1/2, z'
'-x+1/2, y+1/2, -z+1/2'
'-x, -y, -z'
'x, -y, z-1/2'
'-x+1/2, -y+1/2, -z'
'x+1/2, -y+1/2, z-1/2'

loop_
_atom_site_type_symbol
_atom_site_label
_atom_site_fract_x
_atom_site_fract_y
_atom_site_fract_z
_atom_site_U_iso_or_equiv
_atom_site_adp_type
_atom_site_calc_flag
_atom_site_occupancy
_atom_site_disorder_assembly
_atom_site_disorder_group
Ag Ag1 0.39089(2) -0.03640(2) 0.56094(2) 0.04528(13) Uani d 1 . .
C C1 0.41769(15) 0.2360(3) 0.61004(14) 0.0292(7) Uani d 1 . .
C C2 0.42945(17) 0.3551(3) 0.63416(16) 0.0347(7) Uani d 1 . .
H H2A 0.3885 0.3990 0.6293 0.042 Uiso calc 1 . .
H H2B 0.4443 0.3537 0.6789 0.042 Uiso calc 1 . .
C C3 0.48622(19) 0.5198(3) 0.61131(19) 0.0418(8) Uani d 1 . .
H H3A 0.5319 0.5418 0.6045 0.050 Uiso calc 1 . .
H H3B 0.4783 0.5342 0.6556 0.050 Uiso calc 1 . .
C C11 0.53455(16) 0.1976(3) 0.64932(16) 0.0364(7) Uani d 1 . .
H H11 0.5438 0.2652 0.6712 0.044 Uiso calc 1 . .
C C12 0.57549(18) 0.1093(3) 0.6449(2) 0.0465(9) Uani d 1 . .
H H12 0.6187 0.1020 0.6632 0.056 Uiso calc 1 . .
C C13 0.54083(19) 0.0317(3) 0.6078(2) 0.0473(9) Uani d 1 . .
H H13 0.5578 -0.0385 0.5961 0.057 Uiso calc 1 . .
C C21 0.3336(2) 0.2282(4) 0.69197(19) 0.0535(11) Uani d 1 . .
H H21 0.3417 0.2979 0.7119 0.064 Uiso calc 1 . .
C C22 0.2872(2) 0.1535(4) 0.7055(2) 0.0638(13) Uani d 1 . .
H H22 0.2566 0.1596 0.7369 0.077 Uiso calc 1 . .
C C23 0.2936(2) 0.0664(4) 0.6642(2) 0.0520(10) Uani d 1 . .
H H23 0.2668 0.0015 0.6628 0.062 Uiso calc 1 . .
C C31 0.43273(18) 0.2356(3) 0.49388(15) 0.0356(7) Uani d 1 . .
H H31 0.4776 0.2154 0.4935 0.043 Uiso calc 1 . .
C C32 0.3923(2) 0.2664(3) 0.44409(17) 0.0442(9) Uani d 1 . .
H H32 0.4030 0.2706 0.4017 0.053 Uiso calc 1 . .
C C33 0.3323(2) 0.2905(3) 0.46813(19) 0.0485(10) Uani d 1 . .
H H33 0.2947 0.3143 0.4436 0.058 Uiso calc 1 . .
C C41 0.42845(17) 0.7005(3) 0.58584(16) 0.0361(7) Uani d 1 . .
H H41 0.4484 0.7282 0.6238 0.043 Uiso calc 1 . .
C C42 0.43987(17) 0.5899(3) 0.57030(16) 0.0353(7) Uani d 1 . .
C C43 0.4101(2) 0.5516(3) 0.51489(18) 0.0434(9) Uani d 1 . .
H H43 0.4166 0.4768 0.5022 0.052 Uiso calc 1 . .
C C44 0.37070(19) 0.6221(3) 0.47798(17) 0.0414(8) Uani d 1 . .
H H44 0.3504 0.5962 0.4398 0.050 Uiso calc 1 . .
C C45 0.36118(16) 0.7314(3) 0.49737(15) 0.0331(7) Uani d 1 . .
C C46 0.31832(17) 0.8106(3) 0.46019(16) 0.0361(7) Uani d 1 . .
C C47 0.27481(18) 0.7750(3) 0.41197(17) 0.0432(9) Uani d 1 . .
H H47 0.2706 0.6979 0.4025 0.052 Uiso calc 1 . .
C C48 0.2378(2) 0.8530(4) 0.37795(18) 0.0503(10) Uani d 1 . .
H H48 0.2086 0.8300 0.3443 0.060 Uiso calc 1 . .
C C49 0.2436(2) 0.9643(4) 0.3934(2) 0.0554(11) Uani d 1 . .
H H49 0.2189 1.0197 0.3707 0.067 Uiso calc 1 . .
C C50 0.2864(2) 0.9924(4) 0.4427(2) 0.0519(10) Uani d 1 . .
H H50 0.2896 1.0688 0.4542 0.062 Uiso calc 1 . .
N N11 0.48115(14) 0.0677(2) 0.59070(14) 0.0356(6) Uani d 1 . .
N N12 0.47787(13) 0.1714(2) 0.61659(12) 0.0308(6) Uani d 1 . .
N N21 0.34115(16) 0.0844(3) 0.62706(15) 0.0445(7) Uani d 1 . .
N N22 0.36634(14) 0.1850(2) 0.64452(13) 0.0337(6) Uani d 1 . .
N N31 0.33409(15) 0.2763(3) 0.52960(15) 0.0433(7) Uani d 1 . .
N N32 0.39559(13) 0.2397(2) 0.54416(12) 0.0317(6) Uani d 1 . .
N N41 0.39109(13) 0.7702(2) 0.55054(13) 0.0338(6) Uani d 1 . .
N N42 0.32355(15) 0.9192(3) 0.47544(14) 0.0408(7) Uani d 1 . .
O O1 0.47821(12) 0.40332(19) 0.59864(11) 0.0380(6) Uani d 1 . .
B B1A 0.3660(3) 0.4799(5) 0.7889(3) 0.0502(8) Uani d 0.832(8) A 1
F F1A 0.4261(2) 0.4321(4) 0.7813(2) 0.0502(8) Uani d 0.832(8) A 1
F F2A 0.3684(2) 0.5634(5) 0.8318(2) 0.0874(17) Uani d 0.832(8) A 1
F F3A 0.3379(2) 0.5114(4) 0.73302(15) 0.0782(17) Uani d 0.832(8) A 1
F F4A 0.3253(2) 0.3949(4) 0.8100(2) 0.0982(18) Uani d 0.832(8) A 1
B B1B 0.3673(10) 0.4830(18) 0.7796(10) 0.0502(8) Uani d 0.168(8) A 2
F F1B 0.4177(11) 0.408(2) 0.7747(14) 0.0502(8) Uani d 0.168(8) A 2
F F2B 0.3620(14) 0.513(2) 0.8394(10) 0.0874(17) Uani d 0.168(8) A 2
F F3B 0.3761(13) 0.5661(19) 0.7380(11) 0.097(8) Uiso d 0.168(8) A 2
F F4B 0.3058(8) 0.4369(16) 0.7629(9) 0.067(6) Uiso d 0.168(8) A 2
C C1S 0.3593(10) 0.845(3) 0.7681(13) 0.209(12) Uiso d 0.5 B -3
H H1SA 0.3601 0.7656 0.7783 0.314 Uiso calc 0.5 B -3
H H1SB 0.3234 0.8601 0.7369 0.314 Uiso calc 0.5 B -3
H H1SC 0.3528 0.8887 0.8058 0.314 Uiso calc 0.5 B -3
C C2S 0.4230(8) 0.878(2) 0.7423(10) 0.144(7) Uiso d 0.5 B -3
H H2SA 0.4227 0.8492 0.6990 0.173 Uiso calc 0.5 B -3
H H2SB 0.4241 0.9600 0.7399 0.173 Uiso calc 0.5 B -3
O O1S 0.4823(7) 0.8421(13) 0.7738(7) 0.171(6) Uiso d 0.5 B -3
C C3S 0.5425(8) 0.8901(18) 0.7671(13) 0.174(10) Uiso d 0.5 B -3
H H3SA 0.5525 0.9329 0.8059 0.209 Uiso calc 0.5 B -3
H H3SB 0.5355 0.9460 0.7334 0.209 Uiso calc 0.5 B -3
C C4S 0.6044(8) 0.8312(17) 0.7540(9) 0.126(6) Uiso d 0.5 B -3
H H4SA 0.6376 0.8462 0.7877 0.188 Uiso calc 0.5 B -3
H H4SB 0.6199 0.8580 0.7144 0.188 Uiso calc 0.5 B -3
H H4SC 0.5962 0.7508 0.7512 0.188 Uiso calc 0.5 B -3

loop_
_atom_site_aniso_label
_atom_site_aniso_U_11
_atom_site_aniso_U_22
_atom_site_aniso_U_33
_atom_site_aniso_U_12
_atom_site_aniso_U_13
_atom_site_aniso_U_23
Ag1 0.0546(2) 0.02839(18) 0.0519(2) -0.00235(12) -0.00517(14) -0.00991(12)
C1 0.0318(16) 0.0275(16) 0.0285(15) -0.0001(13) 0.0032(12) 0.0009(12)
C2 0.0409(18) 0.0257(17) 0.0377(18) 0.0008(14) 0.0047(14) -0.0028(13)
C3 0.046(2) 0.0279(19) 0.050(2) -0.0023(15) -0.0062(17) 0.0019(15)
C11 0.0366(18) 0.0335(18) 0.0383(18) -0.0036(14) -0.0033(14) 0.0015(14)
C12 0.0350(19) 0.043(2) 0.061(2) -0.0001(16) -0.0070(17) 0.0026(18)
C13 0.040(2) 0.036(2) 0.065(3) 0.0093(16) 0.0014(18) -0.0002(17)
C21 0.060(2) 0.058(3) 0.045(2) -0.012(2) 0.0218(19) -0.0160(19)
C22 0.065(3) 0.074(3) 0.055(3) -0.019(2) 0.027(2) -0.012(2)
C23 0.050(2) 0.047(2) 0.060(3) -0.0143(19) 0.0153(19) -0.0029(19)
C31 0.0425(18) 0.0305(18) 0.0337(17) -0.0050(14) 0.0021(14) -0.0006(14)
C32 0.069(3) 0.0321(19) 0.0310(18) -0.0064(18) -0.0007(17) -0.0004(14)
C33 0.057(2) 0.036(2) 0.050(2) -0.0003(18) -0.0179(19) 0.0062(17)
C41 0.0376(18) 0.0328(18) 0.0377(18) -0.0053(14) -0.0002(14) -0.0023(14)
C42 0.0363(17) 0.0271(17) 0.0423(19) -0.0064(14) 0.0007(14) 0.0022(14)
C43 0.057(2) 0.0264(18) 0.046(2) -0.0020(16) -0.0021(17) -0.0045(15)
C44 0.054(2) 0.0347(19) 0.0342(18) -0.0030(16) -0.0052(16) -0.0049(15)
C45 0.0351(17) 0.0309(18) 0.0337(17) -0.0035(14) 0.0039(13) 0.0011(13)
C46 0.0357(17) 0.0388(19) 0.0340(17) -0.0004(15) 0.0039(14) 0.0027(14)
C47 0.0422(19) 0.044(2) 0.043(2) -0.0076(17) 0.0003(16) -0.0017(16)
C48 0.042(2) 0.071(3) 0.038(2) -0.0005(19) -0.0038(16) 0.0054(19)
C49 0.048(2) 0.063(3) 0.054(3) 0.014(2) -0.0040(19) 0.011(2)
C50 0.057(2) 0.041(2) 0.058(3) 0.0086(19) 0.000(2) 0.0033(19)
N11 0.0375(15) 0.0242(14) 0.0448(16) 0.0011(12) 0.0004(12) -0.0037(12)
N12 0.0340(14) 0.0253(14) 0.0328(14) 0.0003(11) 0.0004(11) -0.0013(11)
N21 0.0449(17) 0.0360(17) 0.0536(19) -0.0105(14) 0.0118(15) -0.0072(14)
N22 0.0368(15) 0.0306(15) 0.0342(14) -0.0022(12) 0.0057(12) -0.0031(12)
N31 0.0360(15) 0.0437(18) 0.0491(18) 0.0075(14) -0.0067(13) 0.0031(14)
N32 0.0350(14) 0.0292(15) 0.0306(14) 0.0026(11) 0.0005(11) -0.0001(11)
N41 0.0352(14) 0.0293(15) 0.0370(15) -0.0024(12) 0.0028(12) -0.0018(11)
N42 0.0414(16) 0.0347(16) 0.0457(17) 0.0042(13) -0.0016(13) 0.0017(13)
O1 0.0442(14) 0.0246(12) 0.0453(14) -0.0018(10) 0.0026(11) 0.0007(10)
B1A 0.0565(15) 0.052(2) 0.0412(16) 0.0194(14) -0.0071(11) -0.0142(14)
F1A 0.0565(15) 0.052(2) 0.0412(16) 0.0194(14) -0.0071(11) -0.0142(14)
F2A 0.080(2) 0.081(3) 0.096(3) 0.041(3) -0.0330(19) -0.065(3)
F3A 0.095(3) 0.091(3) 0.0456(18) 0.048(3) -0.0247(18) -0.0032(18)
F4A 0.100(3) 0.077(3) 0.123(4) 0.005(2) 0.057(3) 0.007(3)
B1B 0.0565(15) 0.052(2) 0.0412(16) 0.0194(14) -0.0071(11) -0.0142(14)
F1B 0.0565(15) 0.052(2) 0.0412(16) 0.0194(14) -0.0071(11) -0.0142(14)
F2B 0.080(2) 0.081(3) 0.096(3) 0.041(3) -0.0330(19) -0.065(3)

loop_
_atom_type_symbol
_atom_type_description
_atom_type_scat_dispersion_real
_atom_type_scat_dispersion_imag
_atom_type_scat_source
C C 0.0033 0.0016 'International Tables Vol C Tables 4.2.6.8 and 6.1.1.4'
H H 0.0000 0.0000 'International Tables Vol C Tables 4.2.6.8 and 6.1.1.4'
Ag Ag -0.8971 1.1015 'International Tables Vol C Tables 4.2.6.8 and 6.1.1.4'
B B 0.0013 0.0007 'International Tables Vol C Tables 4.2.6.8 and 6.1.1.4'
F F 0.0171 0.0103 'International Tables Vol C Tables 4.2.6.8 and 6.1.1.4'
N N 0.0061 0.0033 'International Tables Vol C Tables 4.2.6.8 and 6.1.1.4'
O O 0.0106 0.0060 'International Tables Vol C Tables 4.2.6.8 and 6.1.1.4'

loop_
_geom_angle_atom_site_label_1
_geom_angle_atom_site_label_2
_geom_angle_atom_site_label_3
_geom_angle_site_symmetry_1
_geom_angle_site_symmetry_3
_geom_angle
N11 Ag1 N21 . . 82.19(11)
N11 Ag1 N41 . 1_545 124.33(10)
N11 Ag1 N42 . 1_545 141.87(11)
N21 Ag1 N41 . 1_545 133.39(10)
N42 Ag1 N21 1_545 . 111.93(11)
N42 Ag1 N41 1_545 1_545 72.32(10)
N12 C1 C2 . . 110.4(3)
N12 C1 N22 . . 111.1(3)
N12 C1 N32 . . 108.7(2)
N22 C1 C2 . . 108.8(3)
N22 C1 N32 . . 108.4(3)
N32 C1 C2 . . 109.4(3)
C1 C2 H2A . . 110.2
C1 C2 H2B . . 110.2
H2A C2 H2B . . 108.5
O1 C2 C1 . . 107.4(3)
O1 C2 H2A . . 110.2
O1 C2 H2B . . 110.2
H3A C3 H3B . . 107.9
C42 C3 H3A . . 109.3
C42 C3 H3B . . 109.3
O1 C3 H3A . . 109.3
O1 C3 H3B . . 109.3
O1 C3 C42 . . 111.8(3)
C12 C11 H11 . . 126.5
N12 C11 H11 . . 126.5
N12 C11 C12 . . 107.1(3)
C11 C12 H12 . . 127.2
C11 C12 C13 . . 105.5(3)
C13 C12 H12 . . 127.2
C12 C13 H13 . . 124.2
N11 C13 C12 . . 111.7(3)
N11 C13 H13 . . 124.2
C22 C21 H21 . . 126.4
C22 C21 N22 . . 107.2(4)
N22 C21 H21 . . 126.4
C21 C22 H22 . . 127.2
C21 C22 C23 . . 105.5(4)
C23 C22 H22 . . 127.2
C22 C23 H23 . . 124.2
N21 C23 C22 . . 111.6(4)
N21 C23 H23 . . 124.2
C32 C31 H31 . . 127.1
N32 C31 H31 . . 127.1
N32 C31 C32 . . 105.9(3)
C31 C32 H32 . . 127.1
C31 C32 C33 . . 105.7(3)
C33 C32 H32 . . 127.1
C32 C33 H33 . . 124.1
N31 C33 C32 . . 111.8(3)
N31 C33 H33 . . 124.1
C42 C41 H41 . . 118.0
N41 C41 H41 . . 118.0
N41 C41 C42 . . 123.9(3)
C41 C42 C3 . . 119.9(3)
C43 C42 C3 . . 123.1(3)
C43 C42 C41 . . 116.9(3)
C42 C43 H43 . . 119.9
C42 C43 C44 . . 120.1(3)
C44 C43 H43 . . 119.9
C43 C44 H44 . . 120.3
C43 C44 C45 . . 119.3(3)
C45 C44 H44 . . 120.3
C44 C45 C46 . . 121.8(3)
N41 C45 C44 . . 121.0(3)
N41 C45 C46 . . 117.2(3)
C47 C46 C45 . . 122.2(3)
N42 C46 C45 . . 116.7(3)
N42 C46 C47 . . 121.1(3)
C46 C47 H47 . . 120.3
C48 C47 C46 . . 119.4(4)
C48 C47 H47 . . 120.3
C47 C48 H48 . . 120.3
C49 C48 C47 . . 119.4(4)
C49 C48 H48 . . 120.3
C48 C49 H49 . . 121.2
C50 C49 C48 . . 117.7(4)
C50 C49 H49 . . 121.2
C49 C50 H50 . . 117.9
N42 C50 C49 . . 124.2(4)
N42 C50 H50 . . 117.9
C13 N11 Ag1 . . 127.8(3)
C13 N11 N12 . . 104.6(3)
N12 N11 Ag1 . . 123.5(2)
C11 N12 C1 . . 128.2(3)
C11 N12 N11 . . 111.2(3)
N11 N12 C1 . . 120.5(3)
C23 N21 Ag1 . . 129.9(3)
C23 N21 N22 . . 105.1(3)
N22 N21 Ag1 . . 123.7(2)
C21 N22 C1 . . 128.8(3)
N21 N22 C1 . . 120.4(3)
N21 N22 C21 . . 110.5(3)
C33 N31 N32 . . 103.9(3)
C31 N32 C1 . . 127.9(3)
N31 N32 C1 . . 117.6(3)
N31 N32 C31 . . 112.7(3)
C41 N41 Ag1 . 1_565 124.9(2)
C41 N41 C45 . . 118.7(3)
C45 N41 Ag1 . 1_565 115.0(2)
C46 N42 Ag1 . 1_565 117.1(2)
C50 N42 Ag1 . 1_565 124.5(3)
C50 N42 C46 . . 118.3(3)
C2 O1 C3 . . 111.9(3)
F1A B1A F4A . . 106.7(5)
F2A B1A F1A . . 113.1(5)
F2A B1A F4A . . 108.2(5)
F3A B1A F1A . . 110.1(5)
F3A B1A F2A . . 113.1(5)
F3A B1A F4A . . 105.1(5)
F1B B1B F4B . . 112.9(18)
F2B B1B F1B . . 110.5(17)
F2B B1B F3B . . 117(2)
F2B B1B F4B . . 103.0(17)
F3B B1B F1B . . 107.3(18)
F3B B1B F4B . . 105.9(18)
H1SA C1S H1SB . . 109.5
H1SA C1S H1SC . . 109.5
H1SB C1S H1SC . . 109.5
C2S C1S H1SA . . 109.5
C2S C1S H1SB . . 109.5
C2S C1S H1SC . . 109.5
C1S C2S H2SA . . 107.6
C1S C2S H2SB . . 107.6
H2SA C2S H2SB . . 107.0
O1S C2S C1S . . 119.0(18)
O1S C2S H2SA . . 107.6
O1S C2S H2SB . . 107.6
C3S O1S C2S . . 124.8(19)
O1S C3S H3SA . . 105.6
O1S C3S H3SB . . 105.6
O1S C3S C4S . . 126.7(17)
H3SA C3S H3SB . . 106.1
C4S C3S H3SA . . 105.6
C4S C3S H3SB . . 105.6
C3S C4S H4SA . . 109.5
C3S C4S H4SB . . 109.5
C3S C4S H4SC . . 109.5
H4SA C4S H4SB . . 109.5
H4SA C4S H4SC . . 109.5
H4SB C4S H4SC . . 109.5

loop_
_geom_bond_atom_site_label_1
_geom_bond_atom_site_label_2
_geom_bond_site_symmetry_2
_geom_bond_distance
Ag1 N11 . 2.287(3)
Ag1 N21 . 2.308(3)
Ag1 N41 1_545 2.329(3)
Ag1 N42 1_545 2.291(3)
C1 C2 . 1.532(5)
C1 N12 . 1.454(4)
C1 N22 . 1.456(4)
C1 N32 . 1.461(4)
C2 H2A . 0.9900
C2 H2B . 0.9900
C2 O1 . 1.416(4)
C3 H3A . 0.9900
C3 H3B . 0.9900
C3 C42 . 1.510(5)
C3 O1 . 1.430(4)
C11 H11 . 0.9500
C11 C12 . 1.357(5)
C11 N12 . 1.356(4)
C12 H12 . 0.9500
C12 C13 . 1.391(6)
C13 H13 . 0.9500
C13 N11 . 1.326(5)
C21 H21 . 0.9500
C21 C22 . 1.349(6)
C21 N22 . 1.357(5)
C22 H22 . 0.9500
C22 C23 . 1.382(6)
C23 H23 . 0.9500
C23 N21 . 1.314(5)
C31 H31 . 0.9500
C31 C32 . 1.362(5)
C31 N32 . 1.359(4)
C32 H32 . 0.9500
C32 C33 . 1.391(6)
C33 H33 . 0.9500
C33 N31 . 1.331(5)
C41 H41 . 0.9500
C41 C42 . 1.390(5)
C41 N41 . 1.337(4)
C42 C43 . 1.383(5)
C43 H43 . 0.9500
C43 C44 . 1.383(5)
C44 H44 . 0.9500
C44 C45 . 1.392(5)
C45 C46 . 1.491(5)
C45 N41 . 1.346(4)
C46 C47 . 1.391(5)
C46 N42 . 1.346(5)
C47 H47 . 0.9500
C47 C48 . 1.384(6)
C48 H48 . 0.9500
C48 C49 . 1.378(6)
C49 H49 . 0.9500
C49 C50 . 1.375(6)
C50 H50 . 0.9500
C50 N42 . 1.334(5)
N11 N12 . 1.365(4)
N21 N22 . 1.356(4)
N31 N32 . 1.351(4)
N41 Ag1 1_565 2.329(3)
N42 Ag1 1_565 2.291(3)
B1A F1A . 1.376(6)
B1A F2A . 1.359(6)
B1A F3A . 1.354(7)
B1A F4A . 1.408(8)
B1B F1B . 1.372(13)
B1B F2B . 1.343(14)
B1B F3B . 1.358(14)
B1B F4B . 1.402(15)
C1S H1SA . 0.9800
C1S H1SB . 0.9800
C1S H1SC . 0.9800
C1S C2S . 1.497(10)
C2S H2SA . 0.9900
C2S H2SB . 0.9900
C2S O1S . 1.418(10)
O1S C3S . 1.373(10)
C3S H3SA . 0.9900
C3S H3SB . 0.9900
C3S C4S . 1.491(10)
C4S H4SA . 0.9800
C4S H4SB . 0.9800
C4S H4SC . 0.9800

loop_
_geom_torsion_atom_site_label_1
_geom_torsion_atom_site_label_2
_geom_torsion_atom_site_label_3
_geom_torsion_atom_site_label_4
_geom_torsion_site_symmetry_4
_geom_torsion
Ag1 N11 N12 C1 . -18.6(4)
Ag1 N11 N12 C11 . 158.3(2)
Ag1 N21 N22 C1 . 16.2(4)
Ag1 N21 N22 C21 . -168.7(3)
C1 C2 O1 C3 . 171.6(3)
C2 C1 N12 C11 . 12.4(4)
C2 C1 N12 N11 . -171.3(3)
C2 C1 N22 C21 . -2.1(5)
C2 C1 N22 N21 . 172.0(3)
C2 C1 N32 C31 . 91.1(4)
C2 C1 N32 N31 . -72.4(4)
C3 C42 C43 C44 . -176.7(4)
C11 C12 C13 N11 . -1.1(5)
C12 C11 N12 C1 . 176.4(3)
C12 C11 N12 N11 . -0.2(4)
C12 C13 N11 Ag1 . -156.6(3)
C12 C13 N11 N12 . 0.9(4)
C13 N11 N12 C1 . -177.3(3)
C13 N11 N12 C11 . -0.4(4)
C21 C22 C23 N21 . 0.3(6)
C22 C21 N22 C1 . 175.3(4)
C22 C21 N22 N21 . 0.7(5)
C22 C23 N21 Ag1 . 167.3(3)
C22 C23 N21 N22 . 0.1(5)
C23 N21 N22 C1 . -175.6(3)
C23 N21 N22 C21 . -0.5(5)
C31 C32 C33 N31 . 0.1(5)
C32 C31 N32 C1 . -166.8(3)
C32 C31 N32 N31 . -2.7(4)
C32 C33 N31 N32 . -1.6(4)
C33 N31 N32 C1 . 168.6(3)
C33 N31 N32 C31 . 2.7(4)
C41 C42 C43 C44 . -0.4(6)
C42 C3 O1 C2 . -87.7(4)
C42 C41 N41 Ag1 1_565 -164.0(3)
C42 C41 N41 C45 . 1.7(5)
C42 C43 C44 C45 . -0.4(6)
C43 C44 C45 C46 . -178.8(3)
C43 C44 C45 N41 . 1.8(5)
C44 C45 C46 C47 . 14.1(5)
C44 C45 C46 N42 . -165.9(3)
C44 C45 N41 Ag1 1_565 164.6(3)
C44 C45 N41 C41 . -2.4(5)
C45 C46 C47 C48 . -178.1(3)
C45 C46 N42 Ag1 1_565 -4.9(4)
C45 C46 N42 C50 . 179.4(3)
C46 C45 N41 Ag1 1_565 -14.8(4)
C46 C45 N41 C41 . 178.2(3)
C46 C47 C48 C49 . -1.4(6)
C47 C46 N42 Ag1 1_565 175.0(3)
C47 C46 N42 C50 . -0.7(5)
C47 C48 C49 C50 . -0.3(6)
C48 C49 C50 N42 . 1.7(7)
C49 C50 N42 Ag1 1_565 -176.6(3)
C49 C50 N42 C46 . -1.2(6)
N12 C1 C2 O1 . 59.5(3)
N12 C1 N22 C21 . 119.6(4)
N12 C1 N22 N21 . -66.2(4)
N12 C1 N32 C31 . -29.6(4)
N12 C1 N32 N31 . 166.9(3)
N12 C11 C12 C13 . 0.8(4)
N22 C1 C2 O1 . -178.4(3)
N22 C1 N12 C11 . -108.4(4)
N22 C1 N12 N11 . 67.9(4)
N22 C1 N32 C31 . -150.4(3)
N22 C1 N32 N31 . 46.1(4)
N22 C21 C22 C23 . -0.6(6)
N32 C1 C2 O1 . -60.1(3)
N32 C1 N12 C11 . 132.4(3)
N32 C1 N12 N11 . -51.3(4)
N32 C1 N22 C21 . -121.0(4)
N32 C1 N22 N21 . 53.1(4)
N32 C31 C32 C33 . 1.5(4)
N41 C41 C42 C3 . 176.2(3)
N41 C41 C42 C43 . -0.2(5)
N41 C45 C46 C47 . -166.5(3)
N41 C45 C46 N42 . 13.4(4)
N42 C46 C47 C48 . 2.0(5)
O1 C3 C42 C41 . 163.7(3)
O1 C3 C42 C43 . -20.1(5)
C1S C2S O1S C3S . -160(2)
C2S O1S C3S C4S . -130(2)
